data_7218045
loop_
_publ_author_name
'Ray, Jayanta K.'
'Singha, Raju'

_publ_section_title
;
 Transition metal free synthesis of 2,4,6-trisubstituted pyrimidines via
 Cope-type hydroamination of 1,4-diarylbuta-1,3-diynes
;
_journal_name_full 'RSC Adv.'
_journal_paper_doi 10.1039/C4RA07690G
_journal_year 2014
_chemical_formula_moiety 'C18 H14 Cl2 N2'
_chemical_formula_sum 'C18 H14 Cl2 N2'
_chemical_formula_weight 329.21
_chemical_name_systematic
;
 ?
;
_space_group_IT_number 19
_symmetry_cell_setting orthorhombic
_symmetry_space_group_name_Hall 'P 2ac 2ab'
_symmetry_space_group_name_H-M 'P 21 21 21'
_atom_sites_solution_hydrogens geom
_atom_sites_solution_primary direct
_atom_sites_solution_secondary difmap
_audit_creation_method SHELXL-97
_cell_angle_alpha 90.00
_cell_angle_beta 90.00
_cell_angle_gamma 90.00
_cell_formula_units_Z 4
_cell_length_a 4.2028(7)
_cell_length_b 11.833(2)
_cell_length_c 31.589(5)
_cell_measurement_temperature 293(2)
_cell_measurement_theta_max 26.51
_cell_measurement_theta_min 1.29
_cell_volume 1571.0(4)
_computing_structure_refinement 'SHELXL-97 (Sheldrick, 2008)'
_diffrn_ambient_temperature 293(2)
_diffrn_measured_fraction_theta_full 0.979
_diffrn_measured_fraction_theta_max 0.979
_diffrn_radiation_monochromator graphite
_diffrn_radiation_source 'fine-focus sealed tube'
_diffrn_radiation_type MoK\a
_diffrn_radiation_wavelength 0.71073
_diffrn_reflns_av_R_equivalents 0.1028
_diffrn_reflns_av_sigmaI/netI 0.0819
_diffrn_reflns_limit_h_max 4
_diffrn_reflns_limit_h_min -5
_diffrn_reflns_limit_k_max 14
_diffrn_reflns_limit_k_min -14
_diffrn_reflns_limit_l_max 39
_diffrn_reflns_limit_l_min -39
_diffrn_reflns_number 20201
_diffrn_reflns_theta_full 26.51
_diffrn_reflns_theta_max 26.51
_diffrn_reflns_theta_min 1.29
_exptl_absorpt_coefficient_mu 0.410
_exptl_absorpt_correction_type none
_exptl_crystal_colour colorless
_exptl_crystal_density_diffrn 1.392
_exptl_crystal_density_method 'not measured'
_exptl_crystal_F_000 680
_exptl_crystal_size_max 0.2
_exptl_crystal_size_mid 0.2
_exptl_crystal_size_min 0.2
_refine_diff_density_max 0.166
_refine_diff_density_min -0.194
_refine_diff_density_rms 0.045
_refine_ls_abs_structure_details 'Flack H D (1983), Acta Cryst. A39, 876-881'
_refine_ls_abs_structure_Flack -0.01(10)
_refine_ls_extinction_method none
_refine_ls_goodness_of_fit_ref 0.999
_refine_ls_hydrogen_treatment mixed
_refine_ls_matrix_type full
_refine_ls_number_parameters 200
_refine_ls_number_reflns 3178
_refine_ls_number_restraints 0
_refine_ls_restrained_S_all 0.999
_refine_ls_R_factor_all 0.1247
_refine_ls_R_factor_gt 0.0485
_refine_ls_shift/su_max 0.002
_refine_ls_shift/su_mean 0.000
_refine_ls_structure_factor_coef Fsqd
_refine_ls_weighting_details 'calc w=1/[\s^2^(Fo^2^)+(0.0196P)^2^+0.6992P] where P=(Fo^2^+2Fc^2^)/3'
_refine_ls_weighting_scheme calc
_refine_ls_wR_factor_gt 0.0756
_refine_ls_wR_factor_ref 0.0939
_reflns_number_gt 1739
_reflns_number_total 3178
_reflns_threshold_expression >2\s(I)
_cod_data_source_file c4ra07690g2.cif
_cod_data_source_block 199out
_cod_depositor_comments
;
The following automatic conversions were performed:

'_symmetry_cell_setting' value 'Orthorhombic' changed to
'orthorhombic' according to
/usr/data/users/saulius/crontab/automatic-downloads/rss-feeds/RSC/lib/dictionaries/cif_core.dic
dictionary named 'cif_core.dic' version 2.4.2 from 2011-04-26.

Automatic conversion script
Id: cif_fix_values 2281 2013-09-26 08:29:07Z andrius 
;
_cod_original_cell_volume 1571.0(5)
_cod_original_sg_symbol_H-M 'P2(1)2(1)2(1) '
_cod_database_code 7218045

loop_
_symmetry_equiv_pos_as_xyz
'x, y, z'
'-x+1/2, -y, z+1/2'
'-x, y+1/2, -z+1/2'
'x+1/2, -y+1/2, -z'

loop_
_atom_site_label
_atom_site_type_symbol
_atom_site_fract_x
_atom_site_fract_y
_atom_site_fract_z
_atom_site_U_iso_or_equiv
_atom_site_adp_type
_atom_site_occupancy
_atom_site_symmetry_multiplicity
_atom_site_calc_flag
_atom_site_refinement_flags
N1 N 0.8083(7) 0.6261(2) 0.33302(8) 0.0442(8) Uani 1 1 d .
N2 N 1.0576(8) 0.6755(2) 0.39843(9) 0.0455(8) Uani 1 1 d .
Cl1 Cl 0.3832(3) 0.56966(9) 0.17872(3) 0.0697(3) Uani 1 1 d .
Cl2 Cl 0.7716(4) 1.23072(8) 0.43590(4) 0.0884(5) Uani 1 1 d .
C8 C 1.0856(9) 0.7990(3) 0.33929(11) 0.0428(9) Uani 1 1 d .
H8 H 1.1542 0.8667 0.3275 0.051 Uiso 1 1 calc R
C9 C 1.1581(9) 0.7722(3) 0.38103(11) 0.0417(10) Uani 1 1 d .
C11 C 1.1478(9) 0.9220(3) 0.43704(10) 0.0400(9) Uani 1 1 d .
C12 C 1.0633(10) 1.0304(3) 0.42548(11) 0.0444(10) Uani 1 1 d .
H12 H 1.1320 1.0598 0.3998 0.053 Uiso 1 1 calc R
C17 C 0.8867(10) 0.6069(3) 0.37372(10) 0.0435(10) Uani 1 1 d .
C6 C 0.8217(9) 0.7427(3) 0.27044(11) 0.0405(10) Uani 1 1 d .
C1 C 0.6582(9) 0.6600(3) 0.24828(11) 0.0437(10) Uani 1 1 d .
H1 H 0.5998 0.5935 0.2619 0.052 Uiso 1 1 calc R
C7 C 0.9089(9) 0.7229(3) 0.31572(11) 0.0413(9) Uani 1 1 d .
C2 C 0.5813(10) 0.6754(3) 0.20617(11) 0.0487(11) Uani 1 1 d .
C16 C 1.0394(9) 0.8808(3) 0.47570(11) 0.0469(11) Uani 1 1 d .
H16 H 1.0939 0.8080 0.4841 0.056 Uiso 1 1 calc R
C10 C 1.3533(9) 0.8492(3) 0.40870(11) 0.0500(10) Uani 1 1 d .
H10A H 1.4835 0.8975 0.3910 0.060 Uiso 1 1 calc R
H10B H 1.4946 0.8040 0.4261 0.060 Uiso 1 1 calc R
C3 C 0.6614(11) 0.7731(3) 0.18523(12) 0.0638(13) Uani 1 1 d .
H3 H 0.6104 0.7827 0.1568 0.077 Uiso 1 1 calc R
C13 C 0.8775(11) 1.0949(3) 0.45195(13) 0.0517(11) Uani 1 1 d .
C14 C 0.7726(10) 1.0546(3) 0.49015(12) 0.0569(11) Uani 1 1 d .
H14 H 0.6497 1.0996 0.5079 0.068 Uiso 1 1 calc R
C15 C 0.8531(10) 0.9464(3) 0.50158(11) 0.0547(11) Uani 1 1 d .
H15 H 0.7805 0.9172 0.5272 0.066 Uiso 1 1 calc R
C18 C 0.7761(12) 0.4982(3) 0.39286(11) 0.0630(13) Uani 1 1 d .
H18A H 0.8879 0.4363 0.3800 0.094 Uiso 1 1 calc R
H18B H 0.5518 0.4895 0.3881 0.094 Uiso 1 1 calc R
H18C H 0.8176 0.4989 0.4227 0.094 Uiso 1 1 calc R
C5 C 0.9000(11) 0.8421(3) 0.24968(12) 0.0628(12) Uani 1 1 d .
H5 H 1.0071 0.8991 0.2641 0.075 Uiso 1 1 calc R
C4 C 0.8186(13) 0.8566(4) 0.20723(13) 0.0736(15) Uani 1 1 d .
H4 H 0.8713 0.9236 0.1936 0.088 Uiso 1 1 calc R

loop_
_atom_site_aniso_label
_atom_site_aniso_U_11
_atom_site_aniso_U_22
_atom_site_aniso_U_33
_atom_site_aniso_U_23
_atom_site_aniso_U_13
_atom_site_aniso_U_12
N1 0.056(2) 0.0374(16) 0.0394(18) -0.0008(13) 0.0012(17) -0.0013(17)
N2 0.054(2) 0.0426(18) 0.0403(18) -0.0028(15) -0.0012(17) -0.0007(18)
Cl1 0.0808(8) 0.0764(7) 0.0518(6) -0.0123(6) -0.0094(7) 0.0004(7)
Cl2 0.1130(12) 0.0422(5) 0.1100(10) 0.0028(6) -0.0186(9) 0.0086(7)
C8 0.045(2) 0.0361(19) 0.047(2) 0.0043(17) 0.005(2) -0.0008(19)
C9 0.031(3) 0.045(2) 0.050(2) -0.0081(19) 0.003(2) 0.008(2)
C11 0.039(2) 0.0406(19) 0.040(2) -0.0077(18) -0.009(2) -0.0124(19)
C12 0.050(3) 0.043(2) 0.041(2) 0.0013(17) -0.007(2) -0.013(2)
C17 0.052(3) 0.039(2) 0.039(2) 0.0028(17) -0.002(2) 0.007(2)
C6 0.046(3) 0.0372(19) 0.038(2) 0.0031(16) 0.004(2) 0.004(2)
C1 0.049(3) 0.044(2) 0.038(2) 0.0018(17) 0.004(2) 0.007(2)
C7 0.044(2) 0.0357(19) 0.044(2) -0.0021(18) 0.001(2) 0.006(2)
C2 0.056(3) 0.052(2) 0.038(2) -0.0057(19) -0.001(2) 0.012(2)
C16 0.053(3) 0.045(2) 0.042(2) 0.0065(19) -0.010(2) -0.005(2)
C10 0.042(3) 0.056(2) 0.051(2) -0.0056(19) -0.003(2) -0.008(2)
C3 0.085(4) 0.063(3) 0.044(2) 0.008(2) 0.004(3) 0.016(3)
C13 0.061(3) 0.034(2) 0.061(3) -0.0005(18) -0.016(3) -0.005(2)
C14 0.058(3) 0.057(2) 0.056(3) -0.020(2) 0.003(2) -0.001(3)
C15 0.066(3) 0.061(3) 0.037(2) 0.000(2) -0.002(2) -0.009(3)
C18 0.094(4) 0.047(2) 0.048(2) 0.0062(18) 0.002(2) -0.015(3)
C5 0.090(4) 0.051(2) 0.048(2) -0.001(2) 0.003(3) -0.007(3)
C4 0.111(5) 0.057(3) 0.053(3) 0.017(2) 0.009(3) -0.007(3)

loop_
_atom_type_symbol
_atom_type_description
_atom_type_scat_dispersion_real
_atom_type_scat_dispersion_imag
_atom_type_scat_source
C C 0.0033 0.0016 'International Tables Vol C Tables 4.2.6.8 and 6.1.1.4'
H H 0.0000 0.0000 'International Tables Vol C Tables 4.2.6.8 and 6.1.1.4'
N N 0.0061 0.0033 'International Tables Vol C Tables 4.2.6.8 and 6.1.1.4'
Cl Cl 0.1484 0.1585 'International Tables Vol C Tables 4.2.6.8 and 6.1.1.4'

loop_
_geom_angle_atom_site_label_1
_geom_angle_atom_site_label_2
_geom_angle_atom_site_label_3
_geom_angle
C7 N1 C17 117.2(3)
C17 N2 C9 116.7(3)
C7 C8 C9 118.6(3)
N2 C9 C8 121.1(3)
N2 C9 C10 116.8(3)
C8 C9 C10 122.1(3)
C12 C11 C16 118.3(3)
C12 C11 C10 121.3(3)
C16 C11 C10 120.4(3)
C13 C12 C11 120.1(3)
N2 C17 N1 126.0(3)
N2 C17 C18 117.0(3)
N1 C17 C18 117.0(3)
C1 C6 C5 118.6(3)
C1 C6 C7 119.6(3)
C5 C6 C7 121.8(3)
C2 C1 C6 120.6(3)
N1 C7 C8 120.5(3)
N1 C7 C6 116.6(3)
C8 C7 C6 123.0(3)
C3 C2 C1 121.1(4)
C3 C2 Cl1 118.9(3)
C1 C2 Cl1 119.9(3)
C15 C16 C11 120.7(3)
C9 C10 C11 112.2(3)
C2 C3 C4 118.6(4)
C14 C13 C12 121.7(3)
C14 C13 Cl2 119.6(3)
C12 C13 Cl2 118.7(3)
C13 C14 C15 118.5(4)
C14 C15 C16 120.8(4)
C6 C5 C4 120.1(4)
C3 C4 C5 121.0(4)

loop_
_geom_bond_atom_site_label_1
_geom_bond_atom_site_label_2
_geom_bond_distance
N1 C7 1.338(4)
N1 C17 1.347(4)
N2 C17 1.336(4)
N2 C9 1.337(4)
Cl1 C2 1.735(4)
Cl2 C13 1.743(3)
C8 C7 1.385(5)
C8 C9 1.390(4)
C9 C10 1.506(5)
C11 C12 1.380(5)
C11 C16 1.392(5)
C11 C10 1.513(5)
C12 C13 1.376(5)
C17 C18 1.496(4)
C6 C1 1.385(4)
C6 C5 1.386(5)
C6 C7 1.495(4)
C1 C2 1.381(4)
C2 C3 1.374(5)
C16 C15 1.373(5)
C3 C4 1.376(5)
C13 C14 1.370(5)
C14 C15 1.373(5)
C5 C4 1.394(5)
